data_7131308
loop_
_publ_author_name
'Morimachi, Yuto'
'Urai, Mizuki'
'Nakajima, Ryota'
'Kamebuchi, Hajime'
'Miyagawa, Kazuya'
'Kanoda, Kazushi'
'Zhou, Biao'

_publ_section_title
;
 An organic superconductor,
 (TEA)(HEDO-TTF-dc)<sub>2</sub>&#xb7;2(H<sub>2</sub>C<sub>2</sub>O<sub>4</sub>),
 coupled with strong hydrogen-bonding interactions.
;
_journal_issue 28
_journal_name_full 'Chemical communications (Cambridge, England)'
_journal_page_first 4162
_journal_page_last 4165
_journal_paper_doi 10.1039/d3cc00080j
_journal_volume 59
_journal_year 2023
_chemical_formula_moiety 'C10 H5 O6 S4, C4 H12 N'
_chemical_formula_sum 'C14 H17 N O6 S4'
_chemical_formula_weight 423.52
_space_group_crystal_system orthorhombic
_space_group_IT_number 19
_space_group_name_Hall 'P 2ac 2ab'
_space_group_name_H-M_alt 'P 21 21 21'
_atom_sites_solution_hydrogens mixed
_audit_creation_date 2023-02-02
_audit_creation_method
;
Olex2 1.5-dev
(compiled 2023.01.20 svn.r024a95a1 for OlexSys, GUI svn.r6444)
;
_audit_update_record
;
2023-02-15 deposited with the CCDC.	2023-02-20 downloaded from the CCDC.
;
_cell_angle_alpha 90
_cell_angle_beta 90
_cell_angle_gamma 90
_cell_formula_units_Z 4
_cell_length_a 6.8601(2)
_cell_length_b 13.4801(4)
_cell_length_c 19.2445(5)
_cell_measurement_reflns_used 15035
_cell_measurement_temperature 173
_cell_measurement_theta_max 30.7130
_cell_measurement_theta_min 2.1590
_cell_volume 1779.63(9)
_computing_cell_refinement 'CrysAlisPro 1.171.39.46 (Rigaku OD, 2018)'
_computing_data_collection 'CrysAlisPro 1.171.39.46 (Rigaku OD, 2018)'
_computing_data_reduction 'CrysAlisPro 1.171.39.46 (Rigaku OD, 2018)'
_computing_molecular_graphics 'Olex2 1.5-dev (Dolomanov et al., 2009)'
_computing_publication_material 'Olex2 1.5-dev (Dolomanov et al., 2009)'
_computing_structure_refinement 'SHELXL 2018/3 (Sheldrick, 2015)'
_computing_structure_solution 'SHELXT 2018/2 (Sheldrick, 2018)'
_diffrn_ambient_temperature 173.00
_diffrn_detector_area_resol_mean 7.1429
_diffrn_detector_type 'Rigaku Saturn724+ area detector'
_diffrn_measured_fraction_theta_full 0.996
_diffrn_measured_fraction_theta_max 0.996
_diffrn_measurement_details
;
List of Runs (angles in degrees, time in seconds):

  # Type    Start    End  Width  t~exp~   \w     \q     \k     \f   Frames
#--------------------------------------------------------------------------
  1  \w   -100.00  80.00   0.50    1.50    --  -10.00  45.00   0.00  360
  2  \w   -100.00  80.00   0.50    1.50    --  -10.00  45.00  90.00  360
;
_diffrn_measurement_device 'four-circle diffractometer'
_diffrn_measurement_device_type 'Rigaku Saturn724+ (4x4 bin mode)'
_diffrn_measurement_method '\w scans'
_diffrn_radiation_type MoK\a
_diffrn_radiation_wavelength 0.71073
_diffrn_reflns_av_R_equivalents 0.0496
_diffrn_reflns_av_unetI/netI 0.0288
_diffrn_reflns_Laue_measured_fraction_full 0.996
_diffrn_reflns_Laue_measured_fraction_max 0.996
_diffrn_reflns_limit_h_max 8
_diffrn_reflns_limit_h_min -7
_diffrn_reflns_limit_k_max 16
_diffrn_reflns_limit_k_min -15
_diffrn_reflns_limit_l_max 24
_diffrn_reflns_limit_l_min -24
_diffrn_reflns_number 18774
_diffrn_reflns_point_group_measured_fraction_full 0.997
_diffrn_reflns_point_group_measured_fraction_max 0.997
_diffrn_reflns_theta_full 25.242
_diffrn_reflns_theta_max 26.371
_diffrn_reflns_theta_min 3.153
_exptl_absorpt_coefficient_mu 0.565
_exptl_absorpt_correction_T_max 1.00000
_exptl_absorpt_correction_T_min 0.85566
_exptl_absorpt_correction_type multi-scan
_exptl_absorpt_process_details
;
CrysAlisPro 1.171.39.46 (Rigaku Oxford Diffraction, 2018)
Empirical absorption correction using spherical harmonics,
 implemented in SCALE3 ABSPACK scaling algorithm.
;
_exptl_crystal_colour orangish
_exptl_crystal_colour_modifier orangish
_exptl_crystal_density_diffrn 1.581
_exptl_crystal_description block
_exptl_crystal_F_000 880
_exptl_crystal_size_max 0.1
_exptl_crystal_size_mid 0.1
_exptl_crystal_size_min 0.1
_refine_diff_density_max 0.300
_refine_diff_density_min -0.190
_refine_diff_density_rms 0.047
_refine_ls_abs_structure_details
;
 Refined as an inversion twin.
;
_refine_ls_abs_structure_Flack 0.23(9)
_refine_ls_extinction_method none
_refine_ls_goodness_of_fit_ref 1.024
_refine_ls_hydrogen_treatment mixed
_refine_ls_matrix_type full
_refine_ls_number_parameters 286
_refine_ls_number_reflns 3630
_refine_ls_number_restraints 23
_refine_ls_restrained_S_all 1.032
_refine_ls_R_factor_all 0.0332
_refine_ls_R_factor_gt 0.0293
_refine_ls_shift/su_max 0.001
_refine_ls_shift/su_mean 0.000
_refine_ls_structure_factor_coef Fsqd
_refine_ls_weighting_details 'w=1/[\s^2^(Fo^2^)+(0.0454P)^2^+0.1896P] where P=(Fo^2^+2Fc^2^)/3'
_refine_ls_weighting_scheme calc
_refine_ls_wR_factor_gt 0.0718
_refine_ls_wR_factor_ref 0.0739
_reflns_Friedel_coverage 0.732
_reflns_Friedel_fraction_full 0.999
_reflns_Friedel_fraction_max 0.999
_reflns_number_gt 3358
_reflns_number_total 3630
_reflns_threshold_expression 'I > 2\s(I)'
_cod_data_source_file d3cc00080j2.cif
_cod_data_source_block 191001-eodc-tma-173k-
_cod_depositor_comments 'Adding full bibliography for 7131307--7131308.cif.'
_cod_database_code 7131308
_shelx_shelxl_version_number 2018/3
_shelx_space_group_comment
;
The symmetry employed for this shelxl refinement is uniquely defined
by the following loop, which should always be used as a source of
symmetry information in preference to the above space-group names.
They are only intended as comments.
;
_shelx_estimated_absorpt_t_max 0.946
_shelx_estimated_absorpt_t_min 0.946
_olex2_refinement_description
;
1. Twinned data refinement
 Scales: 0.77(9)
 0.23(9)
2. Fixed Uiso
 At 1.2 times of:
  All C(H,H) groups
 At 1.5 times of:
  All C(H,H,H) groups
3. Restrained distances
 O5-C9 \\sim O5-C9A
 with sigma of 0.02
 O6-C10 \\sim O6-C10A
 with sigma of 0.02
 C9-C10 \\sim C9A-C10A
 with sigma of 0.02
 O5-C10 \\sim O5-C10A
 with sigma of 0.04
 O6-C9 \\sim O6-C9A
 with sigma of 0.04
 O5-C9 \\sim O5-C9A \\sim O6-C10A \\sim O6-C10
 with sigma of 0.01
4. Uiso/Uaniso restraints and constraints
Uanis(C10A) \\sim Ueq, Uanis(C9A) \\sim Ueq: with sigma of 0.05 and sigma for
terminal atoms of 0.01
5. Rigid body (RIGU) restrains
 O3, H3, O2
 with sigma for 1-2 distances of 0.004 and sigma for 1-3 distances of 0.004
6. Others
 Sof(C9A)=Sof(H9AA)=Sof(H9AB)=Sof(C10A)=Sof(H10C)=Sof(H10D)=1-FVAR(1)
 Sof(C9)=Sof(H9A)=Sof(H9B)=Sof(C10)=Sof(H10A)=Sof(H10B)=FVAR(1)
7.a Secondary CH2 refined with riding coordinates:
 C9(H9A,H9B), C10(H10A,H10B), C9A(H9AA,H9AB), C10A(H10C,H10D)
;
_olex2_submission_special_instructions 'No special instructions were received'
_oxdiff_exptl_absorpt_empirical_details
;
Empirical correction (ABSPACK) includes:
- Absorption correction using spherical harmonics
- Frame scaling
- Detector area scaling
;

loop_
_space_group_symop_operation_xyz
'x, y, z'
'-x+1/2, -y, z+1/2'
'-x, y+1/2, -z+1/2'
'x+1/2, -y+1/2, -z'

loop_
_atom_site_label
_atom_site_type_symbol
_atom_site_fract_x
_atom_site_fract_y
_atom_site_fract_z
_atom_site_U_iso_or_equiv
_atom_site_adp_type
_atom_site_occupancy
_atom_site_site_symmetry_order
_atom_site_calc_flag
_atom_site_refinement_flags_posn
_atom_site_refinement_flags_adp
_atom_site_refinement_flags_occupancy
_atom_site_disorder_assembly
_atom_site_disorder_group
S1 S 0.41012(11) 0.12687(4) 0.53794(3) 0.02517(16) Uani 1 1 d . . . . .
S2 S 0.40575(11) 0.28040(5) 0.42837(3) 0.02406(16) Uani 1 1 d . . . . .
S4 S 0.41513(10) 0.45117(5) 0.54714(3) 0.02315(16) Uani 1 1 d . . . . .
S3 S 0.41168(11) 0.29456(5) 0.65630(3) 0.02771(17) Uani 1 1 d . . . . .
O5 O 0.4543(3) 0.43501(17) 0.75237(11) 0.0412(6) Uani 1 1 d D . . . .
O6 O 0.4493(3) 0.58811(15) 0.64590(10) 0.0359(5) Uani 1 1 d D . . . .
O4 O 0.4059(3) 0.22451(18) 0.28988(11) 0.0457(6) Uani 1 1 d . . . . .
O1 O 0.4267(4) -0.07155(15) 0.50146(13) 0.0466(6) Uani 1 1 d . . . . .
N1 N 0.5295(3) 0.16199(18) 0.10456(12) 0.0300(6) Uani 1 1 d . . . . .
O3 O 0.4437(3) 0.0615(2) 0.29625(13) 0.0459(6) Uani 1 1 d . . . . .
H3 H 0.449(6) 0.013(3) 0.330(2) 0.071(14) Uiso 1 1 d . . . . .
O2 O 0.4508(3) -0.06312(17) 0.38634(14) 0.0494(6) Uani 1 1 d . . . . .
C12 C 0.6890(5) 0.2091(3) 0.14640(19) 0.0389(7) Uani 1 1 d . . . . .
H12A H 0.694(6) 0.277(3) 0.136(2) 0.058 Uiso 1 1 d . U . . .
H12B H 0.657(5) 0.204(3) 0.197(2) 0.058 Uiso 1 1 d . U . . .
H12C H 0.808(6) 0.176(3) 0.131(2) 0.058 Uiso 1 1 d . U . . .
C11 C 0.3379(4) 0.2077(3) 0.12377(18) 0.0392(7) Uani 1 1 d . . . . .
H11A H 0.313(5) 0.198(3) 0.172(2) 0.059 Uiso 1 1 d . U . . .
H11B H 0.344(5) 0.282(3) 0.116(2) 0.059 Uiso 1 1 d . U . . .
H11C H 0.240(6) 0.171(3) 0.0941(19) 0.059 Uiso 1 1 d . U . . .
C3 C 0.4218(4) 0.08662(19) 0.45185(14) 0.0250(5) Uani 1 1 d . . . . .
C5 C 0.4110(4) 0.25350(18) 0.51752(12) 0.0209(5) Uani 1 1 d . . . . .
C7 C 0.4418(4) 0.4182(2) 0.68235(14) 0.0283(6) Uani 1 1 d . . . . .
C4 C 0.4192(4) 0.15679(19) 0.40195(13) 0.0240(5) Uani 1 1 d . . . . .
C13 C 0.5663(6) 0.1789(2) 0.02895(15) 0.0378(7) Uani 1 1 d . . . . .
H13A H 0.576(6) 0.253(3) 0.0215(18) 0.057 Uiso 1 1 d . U . . .
H13B H 0.695(6) 0.150(3) 0.0178(19) 0.057 Uiso 1 1 d . U . . .
H13C H 0.468(6) 0.151(3) 0.004(2) 0.057 Uiso 1 1 d . U . . .
C6 C 0.4146(4) 0.32372(18) 0.56703(12) 0.0213(5) Uani 1 1 d . . . . .
C8 C 0.4413(4) 0.4879(2) 0.63394(14) 0.0258(6) Uani 1 1 d . . . . .
C14 C 0.5248(6) 0.0531(3) 0.12010(19) 0.0455(9) Uani 1 1 d . . . . .
H14A H 0.655(6) 0.026(3) 0.106(2) 0.068 Uiso 1 1 d . U . . .
H14B H 0.502(5) 0.046(3) 0.169(2) 0.068 Uiso 1 1 d . U . . .
H14C H 0.423(6) 0.029(3) 0.093(2) 0.068 Uiso 1 1 d . U . . .
C1 C 0.4330(4) -0.0246(2) 0.44665(18) 0.0356(7) Uani 1 1 d . . . . .
C2 C 0.4221(4) 0.1484(2) 0.32378(15) 0.0342(7) Uani 1 1 d . . . . .
C9 C 0.5168(10) 0.5358(4) 0.7656(3) 0.042(2) Uani 0.690(16) 1 d D . P A 1
H9A H 0.671414 0.544159 0.753625 0.050 Uiso 0.690(16) 1 calc R U P A 1
H9B H 0.493784 0.554953 0.820034 0.050 Uiso 0.690(16) 1 calc R U P A 1
C10 C 0.3964(11) 0.6019(5) 0.7194(3) 0.041(2) Uani 0.690(16) 1 d D . P A 1
H10A H 0.242227 0.584781 0.726483 0.049 Uiso 0.690(16) 1 calc R U P A 1
H10B H 0.419436 0.679169 0.734016 0.049 Uiso 0.690(16) 1 calc R U P A 1
C9A C 0.407(3) 0.5412(6) 0.7627(7) 0.069(8) Uani 0.310(16) 1 d D U P A 2
H9AA H 0.248988 0.549092 0.758559 0.083 Uiso 0.310(16) 1 calc R U P A 2
H9AB H 0.446770 0.560707 0.815803 0.083 Uiso 0.310(16) 1 calc R U P A 2
C10A C 0.495(4) 0.6142(12) 0.7166(5) 0.061(6) Uani 0.310(16) 1 d D U P A 2
H10C H 0.438817 0.687993 0.728380 0.074 Uiso 0.310(16) 1 calc R U P A 2
H10D H 0.652928 0.615111 0.723890 0.074 Uiso 0.310(16) 1 calc R U P A 2

loop_
_atom_site_aniso_label
_atom_site_aniso_U_11
_atom_site_aniso_U_22
_atom_site_aniso_U_33
_atom_site_aniso_U_23
_atom_site_aniso_U_13
_atom_site_aniso_U_12
S1 0.0335(3) 0.0170(3) 0.0251(3) 0.0010(2) 0.0013(3) -0.0010(3)
S2 0.0303(3) 0.0230(3) 0.0189(3) 0.0006(2) -0.0002(3) 0.0008(3)
S4 0.0314(3) 0.0173(3) 0.0208(3) -0.0001(2) -0.0008(3) 0.0000(3)
S3 0.0387(4) 0.0254(3) 0.0191(3) 0.0027(2) 0.0000(3) -0.0029(4)
O5 0.0573(15) 0.0478(13) 0.0186(10) -0.0065(9) 0.0013(9) -0.0112(11)
O6 0.0477(13) 0.0242(11) 0.0359(12) -0.0107(9) -0.0010(9) -0.0022(9)
O4 0.0467(12) 0.0666(16) 0.0238(10) -0.0007(10) 0.0001(10) 0.0042(13)
O1 0.0517(13) 0.0213(10) 0.0668(16) 0.0019(10) 0.0134(13) -0.0002(10)
N1 0.0419(14) 0.0237(12) 0.0244(12) -0.0017(10) -0.0016(10) 0.0014(10)
O3 0.0445(14) 0.0574(16) 0.0357(13) -0.0244(12) 0.0026(11) 0.0004(11)
O2 0.0517(14) 0.0346(12) 0.0619(16) -0.0268(11) 0.0077(12) -0.0017(10)
C12 0.0389(17) 0.0318(17) 0.046(2) -0.0005(15) -0.0087(14) 0.0019(15)
C11 0.0376(16) 0.051(2) 0.0287(17) -0.0048(16) -0.0018(13) 0.0046(15)
C3 0.0194(12) 0.0238(13) 0.0318(14) -0.0079(11) 0.0009(12) -0.0016(11)
C5 0.0243(12) 0.0197(11) 0.0188(12) 0.0017(10) -0.0008(11) -0.0017(11)
C7 0.0339(15) 0.0316(15) 0.0193(13) -0.0066(11) 0.0022(11) -0.0031(12)
C4 0.0179(12) 0.0286(14) 0.0255(13) -0.0084(10) 0.0018(11) -0.0022(12)
C13 0.060(2) 0.0259(15) 0.0271(15) 0.0028(12) 0.0078(15) 0.0022(15)
C6 0.0235(12) 0.0197(12) 0.0206(12) 0.0015(9) -0.0009(11) 0.0000(11)
C8 0.0285(14) 0.0250(14) 0.0239(13) -0.0074(11) 0.0025(11) -0.0032(11)
C14 0.079(3) 0.0292(17) 0.0286(17) 0.0031(14) 0.0020(16) -0.0069(16)
C1 0.0263(15) 0.0258(15) 0.055(2) -0.0111(14) 0.0060(14) -0.0038(12)
C2 0.0223(14) 0.0541(19) 0.0262(14) -0.0124(14) 0.0007(12) 0.0007(14)
C9 0.044(4) 0.046(4) 0.036(3) -0.019(2) -0.003(3) -0.008(3)
C10 0.055(4) 0.032(3) 0.037(3) -0.024(3) -0.008(3) 0.001(3)
C9A 0.120(18) 0.055(10) 0.032(8) -0.031(7) 0.030(11) -0.053(12)
C10A 0.114(17) 0.042(8) 0.029(7) -0.003(5) -0.014(8) -0.039(10)

loop_
_atom_type_symbol
_atom_type_description
_atom_type_scat_dispersion_real
_atom_type_scat_dispersion_imag
_atom_type_scat_source
C C 0.0033 0.0016 'International Tables Vol C Tables 4.2.6.8 and 6.1.1.4'
H H 0.0000 0.0000 'International Tables Vol C Tables 4.2.6.8 and 6.1.1.4'
N N 0.0061 0.0033 'International Tables Vol C Tables 4.2.6.8 and 6.1.1.4'
O O 0.0106 0.0060 'International Tables Vol C Tables 4.2.6.8 and 6.1.1.4'
S S 0.1246 0.1234 'International Tables Vol C Tables 4.2.6.8 and 6.1.1.4'

loop_
_geom_angle_atom_site_label_1
_geom_angle_atom_site_label_2
_geom_angle_atom_site_label_3
_geom_angle
_geom_angle_site_symmetry_1
_geom_angle_site_symmetry_3
_geom_angle_publ_flag
C3 S1 C5 95.16(11) . . ?
C4 S2 C5 94.97(12) . . ?
C8 S4 C6 93.93(12) . . ?
C7 S3 C6 93.75(12) . . ?
C7 O5 C9 110.3(3) . . ?
C7 O5 C9A 106.1(6) . . ?
C8 O6 C10 106.0(3) . . ?
C8 O6 C10A 114.1(7) . . ?
C11 N1 C12 109.5(2) . . ?
C11 N1 C14 109.6(3) . . ?
C13 N1 C12 109.6(3) . . ?
C13 N1 C11 109.0(2) . . ?
C13 N1 C14 110.3(2) . . ?
C14 N1 C12 108.9(3) . . ?
C2 O3 H3 110(3) . . ?
N1 C12 H12A 109(2) . . ?
N1 C12 H12B 109(2) . . ?
N1 C12 H12C 105(2) . . ?
H12A C12 H12B 106(3) . . ?
H12A C12 H12C 111(3) . . ?
H12B C12 H12C 116(3) . . ?
N1 C11 H11A 110(2) . . ?
N1 C11 H11B 110(2) . . ?
N1 C11 H11C 104(2) . . ?
H11A C11 H11B 107(3) . . ?
H11A C11 H11C 111(3) . . ?
H11B C11 H11C 115(3) . . ?
C4 C3 S1 117.22(19) . . ?
C4 C3 C1 130.7(3) . . ?
C1 C3 S1 112.0(2) . . ?
S1 C5 S2 114.88(13) . . ?
C6 C5 S1 121.85(19) . . ?
C6 C5 S2 123.26(19) . . ?
O5 C7 S3 116.5(2) . . ?
C8 C7 S3 118.3(2) . . ?
C8 C7 O5 125.1(3) . . ?
C3 C4 S2 117.60(19) . . ?
C3 C4 C2 131.1(3) . . ?
C2 C4 S2 111.3(2) . . ?
N1 C13 H13A 107(2) . . ?
N1 C13 H13B 108(2) . . ?
N1 C13 H13C 109(3) . . ?
H13A C13 H13B 108(3) . . ?
H13A C13 H13C 112(3) . . ?
H13B C13 H13C 112(3) . . ?
S4 C6 S3 115.45(14) . . ?
C5 C6 S4 122.26(19) . . ?
C5 C6 S3 122.27(19) . . ?
O6 C8 S4 116.2(2) . . ?
C7 C8 S4 118.1(2) . . ?
C7 C8 O6 125.5(3) . . ?
N1 C14 H14A 106(2) . . ?
N1 C14 H14B 108(3) . . ?
N1 C14 H14C 104(3) . . ?
H14A C14 H14B 112(3) . . ?
H14A C14 H14C 113(3) . . ?
H14B C14 H14C 113(3) . . ?
O1 C1 O2 125.0(3) . . ?
O1 C1 C3 117.0(3) . . ?
O2 C1 C3 118.0(3) . . ?
O4 C2 O3 123.5(3) . . ?
O4 C2 C4 117.9(3) . . ?
O3 C2 C4 118.6(3) . . ?
O5 C9 H9A 110.4 . . ?
O5 C9 H9B 110.4 . . ?
O5 C9 C10 106.8(5) . . ?
H9A C9 H9B 108.6 . . ?
C10 C9 H9A 110.4 . . ?
C10 C9 H9B 110.4 . . ?
O6 C10 C9 111.0(5) . . ?
O6 C10 H10A 109.4 . . ?
O6 C10 H10B 109.4 . . ?
C9 C10 H10A 109.4 . . ?
C9 C10 H10B 109.4 . . ?
H10A C10 H10B 108.0 . . ?
O5 C9A H9AA 107.6 . . ?
O5 C9A H9AB 107.6 . . ?
H9AA C9A H9AB 107.1 . . ?
C10A C9A O5 118.7(14) . . ?
C10A C9A H9AA 107.6 . . ?
C10A C9A H9AB 107.6 . . ?
O6 C10A C9A 108.6(12) . . ?
O6 C10A H10C 110.0 . . ?
O6 C10A H10D 110.0 . . ?
C9A C10A H10C 110.0 . . ?
C9A C10A H10D 110.0 . . ?
H10C C10A H10D 108.4 . . ?

loop_
_geom_bond_atom_site_label_1
_geom_bond_atom_site_label_2
_geom_bond_distance
_geom_bond_site_symmetry_2
_geom_bond_publ_flag
S1 C3 1.745(3) . ?
S1 C5 1.752(2) . ?
S2 C5 1.754(2) . ?
S2 C4 1.745(3) . ?
S4 C6 1.760(2) . ?
S4 C8 1.751(3) . ?
S3 C7 1.753(3) . ?
S3 C6 1.762(2) . ?
O5 C7 1.369(3) . ?
O5 C9 1.447(5) . ?
O5 C9A 1.481(9) . ?
O6 C8 1.372(3) . ?
O6 C10 1.471(5) . ?
O6 C10A 1.440(8) . ?
O4 C2 1.221(4) . ?
O1 C1 1.231(4) . ?
N1 C12 1.500(4) . ?
N1 C11 1.498(4) . ?
N1 C13 1.494(4) . ?
N1 C14 1.499(4) . ?
O3 H3 0.92(5) . ?
O3 C2 1.294(4) . ?
O2 C1 1.277(4) . ?
C12 H12A 0.93(4) . ?
C12 H12B 1.01(4) . ?
C12 H12C 0.98(4) . ?
C11 H11A 0.95(4) . ?
C11 H11B 1.01(4) . ?
C11 H11C 1.01(4) . ?
C3 C4 1.348(4) . ?
C3 C1 1.505(4) . ?
C5 C6 1.343(3) . ?
C7 C8 1.323(4) . ?
C4 C2 1.509(4) . ?
C13 H13A 1.02(4) . ?
C13 H13B 0.99(4) . ?
C13 H13C 0.91(4) . ?
C14 H14A 1.00(4) . ?
C14 H14B 0.96(5) . ?
C14 H14C 0.92(4) . ?
C9 H9A 1.0910 . ?
C9 H9B 1.0910 . ?
C9 C10 1.505(8) . ?
C10 H10A 1.0910 . ?
C10 H10B 1.0910 . ?
C9A H9AA 1.0910 . ?
C9A H9AB 1.0910 . ?
C9A C10A 1.457(18) . ?
C10A H10C 1.0910 . ?
C10A H10D 1.0910 . ?

loop_
_geom_torsion_atom_site_label_1
_geom_torsion_atom_site_label_2
_geom_torsion_atom_site_label_3
_geom_torsion_atom_site_label_4
_geom_torsion
_geom_torsion_site_symmetry_1
_geom_torsion_site_symmetry_2
_geom_torsion_site_symmetry_3
_geom_torsion_site_symmetry_4
_geom_torsion_publ_flag
S1 C3 C4 S2 0.3(3) . . . . ?
S1 C3 C4 C2 -178.3(3) . . . . ?
S1 C3 C1 O1 2.1(3) . . . . ?
S1 C3 C1 O2 -177.0(2) . . . . ?
S1 C5 C6 S4 -179.91(17) . . . . ?
S1 C5 C6 S3 -1.9(4) . . . . ?
S2 C5 C6 S4 -0.2(4) . . . . ?
S2 C5 C6 S3 177.86(17) . . . . ?
S2 C4 C2 O4 -3.4(4) . . . . ?
S2 C4 C2 O3 175.9(2) . . . . ?
S3 C7 C8 S4 -1.2(3) . . . . ?
S3 C7 C8 O6 175.1(2) . . . . ?
O5 C7 C8 S4 -177.7(2) . . . . ?
O5 C7 C8 O6 -1.3(5) . . . . ?
O5 C9 C10 O6 -69.2(8) . . . . ?
O5 C9A C10A O6 56(3) . . . . ?
C3 S1 C5 S2 4.04(18) . . . . ?
C3 S1 C5 C6 -176.2(2) . . . . ?
C3 C4 C2 O4 175.3(3) . . . . ?
C3 C4 C2 O3 -5.4(5) . . . . ?
C5 S1 C3 C4 -2.7(2) . . . . ?
C5 S1 C3 C1 177.5(2) . . . . ?
C5 S2 C4 C3 2.2(3) . . . . ?
C5 S2 C4 C2 -178.9(2) . . . . ?
C7 S3 C6 S4 -7.01(18) . . . . ?
C7 S3 C6 C5 174.8(2) . . . . ?
C7 O5 C9 C10 46.5(6) . . . . ?
C7 O5 C9A C10A -45(2) . . . . ?
C4 S2 C5 S1 -3.9(2) . . . . ?
C4 S2 C5 C6 176.3(2) . . . . ?
C4 C3 C1 O1 -177.8(3) . . . . ?
C4 C3 C1 O2 3.2(5) . . . . ?
C6 S4 C8 O6 -179.9(2) . . . . ?
C6 S4 C8 C7 -3.2(3) . . . . ?
C6 S3 C7 O5 -178.3(2) . . . . ?
C6 S3 C7 C8 5.0(2) . . . . ?
C8 S4 C6 S3 6.54(18) . . . . ?
C8 S4 C6 C5 -175.3(2) . . . . ?
C8 O6 C10 C9 51.4(6) . . . . ?
C8 O6 C10A C9A -35(2) . . . . ?
C1 C3 C4 S2 -179.8(2) . . . . ?
C1 C3 C4 C2 1.5(5) . . . . ?
C9 O5 C7 S3 168.7(3) . . . . ?
C9 O5 C7 C8 -14.7(5) . . . . ?
C10 O6 C8 S4 159.0(3) . . . . ?
C10 O6 C8 C7 -17.4(4) . . . . ?
C9A O5 C7 S3 -159.9(9) . . . . ?
C9A O5 C7 C8 16.7(9) . . . . ?
C10A O6 C8 S4 -172.6(12) . . . . ?
C10A O6 C8 C7 11.0(12) . . . . ?

loop_
_twin_individual_id
_twin_individual_mass_fraction_refined
1 0.77(9)
2 0.23(9)
